data_1557797
loop_
_publ_author_name
'Qin, Li-Qin'
'Zou, Bi-Qun'
'Qin, Qi-Pin'
'Wang, Zhen-Feng'
'Yang, Lin'
'Tan, Ming-Xiong'
'Liang, Chun-Jie'
'Liang, Hong'

_publ_section_title
;
 Highly cytotoxic, cyclometalated iridium(iii)-5-fluoro-8-quinolinol
 complexes as cancer cell mitochondriotropic agents
;
_journal_issue 19
_journal_name_full 'New Journal of Chemistry'
_journal_page_first 7832
_journal_page_last 7837
_journal_paper_doi 10.1039/D0NJ00465K
_journal_volume 44
_journal_year 2020
_chemical_formula_moiety 'C35 H21 F Ir N3 O'
_chemical_formula_sum 'C35 H21 F Ir N3 O'
_chemical_formula_weight 710.77
_space_group_crystal_system monoclinic
_space_group_IT_number 15
_space_group_name_Hall '-C 2yc'
_space_group_name_H-M_alt 'C 1 2/c 1'
_atom_sites_solution_hydrogens geom
_atom_sites_solution_primary heavy
_audit_creation_date 2019-09-21
_audit_creation_method
;
Olex2 1.2
(compiled 2018.05.29 svn.r3508 for OlexSys, GUI svn.r5506)
;
_audit_update_record
;
2020-01-27 deposited with the CCDC.	2020-04-15 downloaded from the CCDC.
;
_cell_angle_alpha 90
_cell_angle_beta 101.136(3)
_cell_angle_gamma 90
_cell_formula_units_Z 8
_cell_length_a 21.5039(6)
_cell_length_b 16.6692(5)
_cell_length_c 14.8357(4)
_cell_measurement_reflns_used 3169
_cell_measurement_temperature 293(2)
_cell_measurement_theta_max 23.7120
_cell_measurement_theta_min 3.6520
_cell_volume 5217.8(3)
_computing_cell_refinement 'CrysAlisPro 1.171.39.46 (Rigaku OD, 2018)'
_computing_data_collection 'CrysAlisPro 1.171.39.46 (Rigaku OD, 2018)'
_computing_data_reduction 'CrysAlisPro 1.171.39.46 (Rigaku OD, 2018)'
_computing_molecular_graphics 'Olex2 (Dolomanov et al., 2009)'
_computing_publication_material 'Olex2 (Dolomanov et al., 2009)'
_computing_structure_refinement 'ShelXL (Sheldrick, 2015)'
_computing_structure_solution 'ShelXS (Sheldrick, 2008)'
_diffrn_ambient_temperature 293(2)
_diffrn_detector 'CCD plate'
_diffrn_detector_area_resol_mean 16.0233
_diffrn_detector_type Eos
_diffrn_measured_fraction_theta_full 0.997
_diffrn_measured_fraction_theta_max 0.877
_diffrn_measurement_details
;
List of Runs (angles in degrees, time in seconds):

  # Type    Start    End  Width  t~exp~   \w     \q     \k     \f   Frames
#--------------------------------------------------------------------------
  1  \w     20.00  60.50   0.90   25.00    --   18.63 -99.00 150.00   45
  2  \w    -89.00  10.00   0.90   25.00    --  -18.94 -77.00-120.00  110
  3  \w    -27.00   0.00   0.90   25.00    --  -18.94 -57.00   0.00   30
  4  \w    -45.00  46.80   0.90   25.00    --  -18.94  77.00   0.00  102
  5  \w    -85.00   9.50   0.90   25.00    --  -18.94 -19.00  60.00  105
;
_diffrn_measurement_device 'four-circle diffractometer'
_diffrn_measurement_device_type 'SuperNova, Single source at offset/far, Eos'
_diffrn_measurement_method '\w scans'
_diffrn_orient_matrix_type 'CrysAlisPro convention (1999,Acta A55,543-557)'
_diffrn_orient_matrix_UB_11 -0.0129973000
_diffrn_orient_matrix_UB_12 -0.0362622000
_diffrn_orient_matrix_UB_13 0.0132539000
_diffrn_orient_matrix_UB_21 0.0307169000
_diffrn_orient_matrix_UB_22 -0.0128805000
_diffrn_orient_matrix_UB_23 0.0215485000
_diffrn_orient_matrix_UB_31 -0.0041660000
_diffrn_orient_matrix_UB_32 0.0181744000
_diffrn_orient_matrix_UB_33 0.0416450000
_diffrn_radiation_monochromator mirror
_diffrn_radiation_probe x-ray
_diffrn_radiation_type MoK\a
_diffrn_radiation_wavelength 0.71073
_diffrn_reflns_av_R_equivalents 0.0639
_diffrn_reflns_av_unetI/netI 0.0925
_diffrn_reflns_Laue_measured_fraction_full 0.997
_diffrn_reflns_Laue_measured_fraction_max 0.877
_diffrn_reflns_limit_h_max 29
_diffrn_reflns_limit_h_min -28
_diffrn_reflns_limit_k_max 21
_diffrn_reflns_limit_k_min -22
_diffrn_reflns_limit_l_max 20
_diffrn_reflns_limit_l_min -20
_diffrn_reflns_number 18790
_diffrn_reflns_point_group_measured_fraction_full 0.997
_diffrn_reflns_point_group_measured_fraction_max 0.877
_diffrn_reflns_theta_full 25.242
_diffrn_reflns_theta_max 29.290
_diffrn_reflns_theta_min 3.362
_diffrn_source 'micro-focus sealed X-ray tube'
_diffrn_source_type 'SuperNova (Mo) X-ray Source'
_exptl_absorpt_coefficient_mu 5.161
_exptl_absorpt_correction_T_max 1.00000
_exptl_absorpt_correction_T_min 0.77928
_exptl_absorpt_correction_type multi-scan
_exptl_absorpt_process_details
;
CrysAlisPro 1.171.39.46 (Rigaku Oxford Diffraction, 2018)
Empirical absorption correction using spherical harmonics,
 implemented in SCALE3 ABSPACK scaling algorithm.
;
_exptl_crystal_colour yellow
_exptl_crystal_density_diffrn 1.810
_exptl_crystal_description block
_exptl_crystal_F_000 2768
_refine_diff_density_max 1.259
_refine_diff_density_min -0.961
_refine_diff_density_rms 0.145
_refine_ls_extinction_method none
_refine_ls_goodness_of_fit_ref 0.999
_refine_ls_hydrogen_treatment constr
_refine_ls_matrix_type full
_refine_ls_number_parameters 370
_refine_ls_number_reflns 6270
_refine_ls_number_restraints 0
_refine_ls_restrained_S_all 0.999
_refine_ls_R_factor_all 0.0966
_refine_ls_R_factor_gt 0.0448
_refine_ls_shift/su_max 0.001
_refine_ls_shift/su_mean 0.000
_refine_ls_structure_factor_coef Fsqd
_refine_ls_weighting_details 'w=1/[\s^2^(Fo^2^)+(0.0104P)^2^] where P=(Fo^2^+2Fc^2^)/3'
_refine_ls_weighting_scheme calc
_refine_ls_wR_factor_gt 0.0516
_refine_ls_wR_factor_ref 0.0624
_reflns_Friedel_coverage 0.000
_reflns_number_gt 3953
_reflns_number_total 6270
_reflns_threshold_expression 'I > 2\s(I)'
_cod_data_source_file d0nj00465k2.cif
_cod_data_source_block 64
_cod_depositor_comments
;Adding full bibliography for 1557795--1557798.cif.

 Adding full bibliography for 1557795--1557798.cif.
;
_cod_database_code 1557797
_shelxl_version_number 2014-3
_shelx_space_group_comment
;
The symmetry employed for this shelxl refinement is uniquely defined
by the following loop, which should always be used as a source of
symmetry information in preference to the above space-group names.
They are only intended as comments.
;
_reflns_odcompleteness_completeness 99.71
_reflns_odcompleteness_iscentric 1
_reflns_odcompleteness_theta 26.32
_olex2_refinement_description
;
1. Fixed Uiso
 At 1.2 times of:
  All C(H) groups
2.a Aromatic/amide H refined with riding coordinates:
 C2(H2), C0AA(H0AA), C6(H6), C7(H7), C8(H8), C10(H10), C11(H11), C12(H12),
 C14(H14), C15(H15), C17(H17), C18(H18), C19(H19), C22(H22), C23(H23), C24(H24),
  C26(H26), C27(H27), C29(H29), C30(H30), C31(H31)
;
_olex2_submission_special_instructions 'No special instructions were received'
_oxdiff_exptl_absorpt_empirical_details
;
Empirical correction (ABSPACK) includes:
- Absorption correction using spherical harmonics
- Frame scaling
;
_oxdiff_exptl_absorpt_empirical_full_max 1.211
_oxdiff_exptl_absorpt_empirical_full_min 0.859

loop_
_space_group_symop_operation_xyz
'x, y, z'
'-x, y, -z+1/2'
'x+1/2, y+1/2, z'
'-x+1/2, y+1/2, -z+1/2'
'-x, -y, -z'
'x, -y, z-1/2'
'-x+1/2, -y+1/2, -z'
'x+1/2, -y+1/2, z-1/2'

loop_
_atom_site_label
_atom_site_type_symbol
_atom_site_fract_x
_atom_site_fract_y
_atom_site_fract_z
_atom_site_U_iso_or_equiv
_atom_site_adp_type
_atom_site_occupancy
_atom_site_site_symmetry_order
_atom_site_calc_flag
_atom_site_refinement_flags_posn
_atom_site_refinement_flags_adp
_atom_site_refinement_flags_occupancy
_atom_site_disorder_assembly
_atom_site_disorder_group
Ir1 Ir 0.16253(2) 0.41077(2) 0.16272(2) 0.03500(7) Uani 1 1 d . . . . .
F1 F -0.00389(16) 0.0783(2) 0.1407(2) 0.0783(12) Uani 1 1 d . . . . .
O1 O 0.07458(16) 0.3808(2) 0.0737(2) 0.0412(10) Uani 1 1 d . . . . .
N1 N 0.1470(2) 0.2918(3) 0.2056(3) 0.0363(12) Uani 1 1 d . . . . .
N2 N 0.2160(2) 0.3740(3) 0.0705(3) 0.0370(12) Uani 1 1 d . . . . .
C3 C 0.2491(2) 0.4261(3) 0.2413(3) 0.0363(14) Uani 1 1 d . . . . .
C4 C 0.1669(2) 0.5245(3) 0.1214(3) 0.0376(14) Uani 1 1 d . . . . .
N5 N 0.11346(19) 0.4645(3) 0.2527(3) 0.0389(12) Uani 1 1 d . . . . .
C1 C 0.0545(3) 0.3092(4) 0.0889(3) 0.0367(14) Uani 1 1 d . . . . .
C2 C -0.0014(3) 0.2756(4) 0.0405(4) 0.0540(18) Uani 1 1 d . . . . .
H2 H -0.0266 0.3056 -0.0054 0.065 Uiso 1 1 calc R . . . .
C0AA C -0.0207(3) 0.1988(4) 0.0586(4) 0.063(2) Uani 1 1 d . . . . .
H0AA H -0.0582 0.1781 0.0246 0.075 Uiso 1 1 calc R . . . .
C1AA C 0.0143(3) 0.1544(4) 0.1248(5) 0.0557(18) Uani 1 1 d . . . . .
C5 C 0.0713(3) 0.1815(4) 0.1780(4) 0.0454(16) Uani 1 1 d . . . . .
C6 C 0.1109(3) 0.1383(4) 0.2482(4) 0.0524(17) Uani 1 1 d . . . . .
H6 H 0.0991 0.0876 0.2650 0.063 Uiso 1 1 calc R . . . .
C7 C 0.1665(3) 0.1715(4) 0.2911(4) 0.0561(18) Uani 1 1 d . . . . .
H7 H 0.1937 0.1423 0.3356 0.067 Uiso 1 1 calc R . . . .
C8 C 0.1829(3) 0.2485(4) 0.2691(3) 0.0475(17) Uani 1 1 d . . . . .
H8 H 0.2208 0.2702 0.3004 0.057 Uiso 1 1 calc R . . . .
C9 C 0.0904(2) 0.2595(4) 0.1599(3) 0.0373(14) Uani 1 1 d . . . . .
C10 C 0.1946(3) 0.3494(3) -0.0154(3) 0.0423(15) Uani 1 1 d . . . . .
H10 H 0.1514 0.3408 -0.0353 0.051 Uiso 1 1 calc R . . . .
C11 C 0.2357(3) 0.3366(4) -0.0754(4) 0.0558(18) Uani 1 1 d . . . . .
H11 H 0.2198 0.3213 -0.1358 0.067 Uiso 1 1 calc R . . . .
C12 C 0.2989(3) 0.3463(4) -0.0465(4) 0.0576(19) Uani 1 1 d . . . . .
H12 H 0.3262 0.3376 -0.0871 0.069 Uiso 1 1 calc R . . . .
C13 C 0.3232(3) 0.3690(4) 0.0436(4) 0.0469(16) Uani 1 1 d . . . . .
C14 C 0.3882(3) 0.3803(4) 0.0831(5) 0.061(2) Uani 1 1 d . . . . .
H14 H 0.4186 0.3711 0.0475 0.073 Uiso 1 1 calc R . . . .
C15 C 0.4068(3) 0.4042(4) 0.1714(5) 0.0591(18) Uani 1 1 d . . . . .
H15 H 0.4497 0.4122 0.1943 0.071 Uiso 1 1 calc R . . . .
C16 C 0.3630(3) 0.4174(4) 0.2300(4) 0.0472(15) Uani 1 1 d . . . . .
C17 C 0.3788(3) 0.4401(4) 0.3232(4) 0.0597(19) Uani 1 1 d . . . . .
H17 H 0.4211 0.4454 0.3516 0.072 Uiso 1 1 calc R . . . .
C18 C 0.3325(3) 0.4543(4) 0.3717(4) 0.061(2) Uani 1 1 d . . . . .
H18 H 0.3440 0.4682 0.4334 0.074 Uiso 1 1 calc R . . . .
C19 C 0.2680(3) 0.4488(3) 0.3320(4) 0.0521(17) Uani 1 1 d . . . . .
H19 H 0.2377 0.4605 0.3671 0.063 Uiso 1 1 calc R . . . .
C20 C 0.2979(2) 0.4103(3) 0.1932(3) 0.0335(12) Uani 1 1 d . . . . .
C21 C 0.2802(2) 0.3831(3) 0.1007(4) 0.0361(14) Uani 1 1 d . . . . .
C22 C 0.1928(3) 0.5604(4) 0.0524(3) 0.0445(16) Uani 1 1 d . . . . .
H22 H 0.2127 0.5281 0.0155 0.053 Uiso 1 1 calc R . . . .
C23 C 0.1899(3) 0.6437(4) 0.0363(4) 0.0570(19) Uani 1 1 d . . . . .
H23 H 0.2072 0.6646 -0.0115 0.068 Uiso 1 1 calc R . . . .
C24 C 0.1624(3) 0.6943(4) 0.0892(4) 0.0595(19) Uani 1 1 d . . . . .
H24 H 0.1615 0.7492 0.0783 0.071 Uiso 1 1 calc R . . . .
C25 C 0.1355(3) 0.6623(4) 0.1607(4) 0.0454(16) Uani 1 1 d . . . . .
C26 C 0.1045(3) 0.7103(4) 0.2178(5) 0.065(2) Uani 1 1 d . . . . .
H26 H 0.1027 0.7656 0.2093 0.078 Uiso 1 1 calc R . . . .
C27 C 0.0778(3) 0.6774(4) 0.2835(5) 0.065(2) Uani 1 1 d . . . . .
H27 H 0.0579 0.7108 0.3195 0.078 Uiso 1 1 calc R . . . .
C28 C 0.0787(2) 0.5928(4) 0.3005(4) 0.0449(15) Uani 1 1 d . . . . .
C29 C 0.0502(3) 0.5530(5) 0.3653(4) 0.058(2) Uani 1 1 d . . . . .
H29 H 0.0295 0.5821 0.4042 0.070 Uiso 1 1 calc R . . . .
C30 C 0.0529(3) 0.4719(5) 0.3712(4) 0.0565(19) Uani 1 1 d . . . . .
H30 H 0.0332 0.4453 0.4131 0.068 Uiso 1 1 calc R . . . .
C31 C 0.0855(2) 0.4281(4) 0.3143(4) 0.0466(16) Uani 1 1 d . . . . .
H31 H 0.0877 0.3725 0.3197 0.056 Uiso 1 1 calc R . . . .
C32 C 0.1096(3) 0.5460(4) 0.2448(4) 0.0408(15) Uani 1 1 d . . . . .
C33 C 0.1381(2) 0.5786(4) 0.1744(3) 0.0396(14) Uani 1 1 d . . . . .

loop_
_atom_site_aniso_label
_atom_site_aniso_U_11
_atom_site_aniso_U_22
_atom_site_aniso_U_33
_atom_site_aniso_U_23
_atom_site_aniso_U_13
_atom_site_aniso_U_12
Ir1 0.03527(12) 0.03696(14) 0.03365(11) -0.00237(13) 0.00883(9) 0.00025(14)
F1 0.066(2) 0.057(3) 0.113(3) 0.004(2) 0.019(2) -0.022(2)
O1 0.038(2) 0.046(3) 0.039(2) 0.0032(19) 0.0040(18) -0.002(2)
N1 0.034(3) 0.038(3) 0.040(3) 0.000(2) 0.014(2) 0.001(2)
N2 0.035(3) 0.038(3) 0.038(3) -0.007(2) 0.009(2) -0.003(2)
C3 0.048(3) 0.029(4) 0.033(3) -0.003(3) 0.010(3) -0.003(3)
C4 0.037(3) 0.041(4) 0.034(3) 0.003(3) 0.007(3) -0.003(3)
N5 0.032(3) 0.048(4) 0.037(3) -0.004(2) 0.007(2) 0.003(3)
C1 0.033(3) 0.044(4) 0.034(3) -0.007(3) 0.010(3) 0.003(3)
C2 0.040(4) 0.062(5) 0.055(4) 0.004(4) -0.003(3) -0.006(4)
C0AA 0.039(4) 0.070(6) 0.075(5) 0.000(4) 0.001(4) -0.016(4)
C1AA 0.049(4) 0.045(5) 0.076(5) -0.006(4) 0.018(4) -0.014(4)
C5 0.047(4) 0.042(4) 0.052(4) -0.004(3) 0.024(3) 0.001(3)
C6 0.062(4) 0.029(4) 0.072(4) 0.009(3) 0.025(4) 0.002(4)
C7 0.061(5) 0.049(5) 0.056(4) 0.014(4) 0.005(4) 0.010(4)
C8 0.045(4) 0.050(5) 0.044(3) 0.003(3) -0.003(3) 0.004(3)
C9 0.032(3) 0.044(4) 0.040(3) -0.001(3) 0.018(3) 0.002(3)
C10 0.045(4) 0.045(4) 0.036(3) -0.005(3) 0.005(3) -0.003(3)
C11 0.069(5) 0.057(5) 0.041(4) -0.003(3) 0.010(4) 0.007(4)
C12 0.068(5) 0.064(5) 0.052(4) -0.001(4) 0.041(4) 0.014(4)
C13 0.043(4) 0.040(4) 0.062(4) 0.002(3) 0.021(3) 0.003(3)
C14 0.041(4) 0.067(6) 0.083(5) 0.004(4) 0.031(4) 0.004(4)
C15 0.031(3) 0.057(5) 0.088(5) 0.008(4) 0.007(4) -0.008(4)
C16 0.043(4) 0.036(4) 0.059(4) 0.004(3) 0.002(3) -0.005(3)
C17 0.048(4) 0.051(5) 0.071(5) 0.003(4) -0.011(4) -0.007(4)
C18 0.071(5) 0.052(5) 0.052(4) -0.010(3) -0.011(4) -0.005(4)
C19 0.064(5) 0.048(5) 0.045(4) -0.001(3) 0.012(4) 0.001(4)
C20 0.033(3) 0.025(3) 0.042(3) -0.001(3) 0.006(3) -0.001(3)
C21 0.031(3) 0.035(4) 0.043(3) 0.001(3) 0.009(3) 0.002(3)
C22 0.052(4) 0.047(4) 0.037(3) 0.003(3) 0.013(3) -0.002(3)
C23 0.058(5) 0.050(5) 0.060(4) 0.026(4) 0.004(4) -0.009(4)
C24 0.047(4) 0.041(5) 0.080(5) 0.008(4) -0.015(4) -0.006(4)
C25 0.041(4) 0.036(4) 0.053(4) -0.002(3) -0.007(3) 0.003(3)
C26 0.061(5) 0.041(5) 0.087(5) -0.009(4) 0.000(4) 0.006(4)
C27 0.052(4) 0.055(6) 0.084(5) -0.035(4) 0.003(4) 0.009(4)
C28 0.033(3) 0.051(4) 0.048(3) -0.012(4) -0.001(3) 0.002(4)
C29 0.046(4) 0.077(6) 0.050(4) -0.029(4) 0.006(3) 0.008(4)
C30 0.050(4) 0.077(6) 0.048(4) -0.006(4) 0.021(3) -0.009(4)
C31 0.048(4) 0.047(5) 0.048(3) 0.002(3) 0.015(3) 0.004(3)
C32 0.036(3) 0.039(4) 0.044(3) -0.015(3) -0.001(3) 0.003(3)
C33 0.037(3) 0.038(4) 0.040(3) -0.001(3) -0.001(3) 0.005(3)

loop_
_atom_type_symbol
_atom_type_description
_atom_type_scat_dispersion_real
_atom_type_scat_dispersion_imag
_atom_type_scat_source
C C 0.0030 0.0020 'International Tables Vol C Tables 4.2.6.8 and 6.1.1.4'
H H 0.0000 0.0000 'International Tables Vol C Tables 4.2.6.8 and 6.1.1.4'
F F 0.0171 0.0103 'International Tables Vol C Tables 4.2.6.8 and 6.1.1.4'
Ir Ir -1.4440 7.9890 'International Tables Vol C Tables 4.2.6.8 and 6.1.1.4'
N N 0.0060 0.0030 'International Tables Vol C Tables 4.2.6.8 and 6.1.1.4'
O O 0.0110 0.0060 'International Tables Vol C Tables 4.2.6.8 and 6.1.1.4'

loop_
_geom_angle_atom_site_label_1
_geom_angle_atom_site_label_2
_geom_angle_atom_site_label_3
_geom_angle
_geom_angle_site_symmetry_1
_geom_angle_site_symmetry_3
_geom_angle_publ_flag
N1 Ir1 O1 78.24(15) . . ?
N2 Ir1 O1 93.54(15) . . ?
N2 Ir1 N1 93.57(16) . . ?
N2 Ir1 N5 171.55(19) . . ?
C3 Ir1 O1 172.99(18) . . ?
C3 Ir1 N1 97.25(19) . . ?
C3 Ir1 N2 81.31(18) . . ?
C3 Ir1 N5 95.80(18) . . ?
C4 Ir1 O1 96.91(17) . . ?
C4 Ir1 N1 173.69(18) . . ?
C4 Ir1 N2 90.7(2) . . ?
C4 Ir1 C3 87.9(2) . . ?
C4 Ir1 N5 81.2(2) . . ?
N5 Ir1 O1 89.95(14) . . ?
N5 Ir1 N1 94.66(18) . . ?
C1 O1 Ir1 112.9(3) . . ?
C8 N1 Ir1 128.5(4) . . ?
C8 N1 C9 118.5(5) . . ?
C9 N1 Ir1 113.0(4) . . ?
C10 N2 Ir1 126.6(4) . . ?
C10 N2 C21 119.1(5) . . ?
C21 N2 Ir1 114.1(3) . . ?
C19 C3 Ir1 131.7(4) . . ?
C19 C3 C20 116.0(5) . . ?
C20 C3 Ir1 112.3(3) . . ?
C22 C4 Ir1 133.1(5) . . ?
C22 C4 C33 114.5(5) . . ?
C33 C4 Ir1 112.4(4) . . ?
C31 N5 Ir1 127.0(4) . . ?
C31 N5 C32 119.0(5) . . ?
C32 N5 Ir1 114.0(4) . . ?
O1 C1 C2 124.1(5) . . ?
O1 C1 C9 120.2(5) . . ?
C2 C1 C9 115.7(6) . . ?
C0AA C2 C1 122.1(6) . . ?
C1AA C0AA C2 120.3(6) . . ?
F1 C1AA C5 117.0(6) . . ?
C0AA C1AA F1 120.1(6) . . ?
C0AA C1AA C5 122.9(7) . . ?
C1AA C5 C6 126.2(6) . . ?
C1AA C5 C9 116.6(6) . . ?
C9 C5 C6 117.1(6) . . ?
C7 C6 C5 119.3(6) . . ?
C6 C7 C8 120.5(6) . . ?
N1 C8 C7 122.5(6) . . ?
N1 C9 C1 115.6(5) . . ?
N1 C9 C5 122.0(5) . . ?
C5 C9 C1 122.4(5) . . ?
N2 C10 C11 121.0(5) . . ?
C12 C11 C10 120.2(5) . . ?
C11 C12 C13 120.3(6) . . ?
C12 C13 C14 126.1(6) . . ?
C21 C13 C12 117.5(5) . . ?
C21 C13 C14 116.3(5) . . ?
C15 C14 C13 121.5(6) . . ?
C14 C15 C16 122.2(6) . . ?
C17 C16 C15 125.5(6) . . ?
C20 C16 C15 118.6(5) . . ?
C20 C16 C17 115.9(5) . . ?
C18 C17 C16 120.3(6) . . ?
C17 C18 C19 122.3(6) . . ?
C3 C19 C18 120.6(6) . . ?
C3 C20 C16 124.9(5) . . ?
C3 C20 C21 117.6(4) . . ?
C16 C20 C21 117.5(5) . . ?
N2 C21 C13 121.8(5) . . ?
N2 C21 C20 114.4(5) . . ?
C13 C21 C20 123.7(5) . . ?
C4 C22 C23 122.7(6) . . ?
C24 C23 C22 121.4(6) . . ?
C23 C24 C25 119.2(6) . . ?
C24 C25 C26 123.0(7) . . ?
C24 C25 C33 118.2(6) . . ?
C33 C25 C26 118.8(6) . . ?
C27 C26 C25 121.3(7) . . ?
C26 C27 C28 122.5(7) . . ?
C29 C28 C27 126.4(7) . . ?
C32 C28 C27 116.1(6) . . ?
C32 C28 C29 117.5(7) . . ?
C30 C29 C28 119.8(6) . . ?
C29 C30 C31 120.1(6) . . ?
N5 C31 C30 121.3(6) . . ?
N5 C32 C28 122.3(6) . . ?
N5 C32 C33 114.8(5) . . ?
C28 C32 C33 123.0(6) . . ?
C25 C33 C4 124.0(6) . . ?
C25 C33 C32 118.4(6) . . ?
C32 C33 C4 117.5(6) . . ?

loop_
_geom_bond_atom_site_label_1
_geom_bond_atom_site_label_2
_geom_bond_distance
_geom_bond_site_symmetry_2
_geom_bond_publ_flag
Ir1 O1 2.146(3) . ?
Ir1 N1 2.128(4) . ?
Ir1 N2 2.044(4) . ?
Ir1 C3 2.012(5) . ?
Ir1 C4 2.000(6) . ?
Ir1 N5 2.060(4) . ?
F1 C1AA 1.362(7) . ?
O1 C1 1.303(6) . ?
N1 C8 1.313(6) . ?
N1 C9 1.382(6) . ?
N2 C10 1.334(5) . ?
N2 C21 1.373(6) . ?
C3 C19 1.381(6) . ?
C3 C20 1.404(6) . ?
C4 C22 1.391(7) . ?
C4 C33 1.416(7) . ?
N5 C31 1.332(6) . ?
N5 C32 1.365(6) . ?
C1 C2 1.392(7) . ?
C1 C9 1.442(7) . ?
C2 C0AA 1.388(8) . ?
C0AA C1AA 1.340(8) . ?
C1AA C5 1.398(7) . ?
C5 C6 1.410(7) . ?
C5 C9 1.405(7) . ?
C6 C7 1.357(7) . ?
C7 C8 1.387(7) . ?
C10 C11 1.388(7) . ?
C11 C12 1.354(7) . ?
C12 C13 1.390(7) . ?
C13 C14 1.421(7) . ?
C13 C21 1.390(7) . ?
C14 C15 1.353(7) . ?
C15 C16 1.417(7) . ?
C16 C17 1.411(7) . ?
C16 C20 1.406(6) . ?
C17 C18 1.357(8) . ?
C18 C19 1.401(7) . ?
C20 C21 1.424(6) . ?
C22 C23 1.408(7) . ?
C23 C24 1.363(8) . ?
C24 C25 1.408(7) . ?
C25 C26 1.421(8) . ?
C25 C33 1.410(7) . ?
C26 C27 1.340(8) . ?
C27 C28 1.431(8) . ?
C28 C29 1.404(8) . ?
C28 C32 1.396(7) . ?
C29 C30 1.354(8) . ?
C30 C31 1.402(7) . ?
C32 C33 1.416(7) . ?
